data_4309125
loop_
_publ_author_name
'Vadapalli Chandrasekhar'
'Ramachandran Azhakar'
'Stefano Zacchini'
'Jamie F. Bickley'
'Alexander Steiner'

_publ_section_title
;
Synthesis, Structure, and Stereochemistry of Trinuclear Metal Complexes
Formed from the Phosphorus-Based Achiral Tripodal Ligand
{P(S)[N(Me)NCHC6H4-o-OH]3} (LH3): Luminescent Properties of L2Cd3.2H2O
;
_journal_name_full 'Inorganic Chemistry'
_journal_page_first 4608
_journal_page_last 4615
_journal_paper_doi 10.1021/ic050395t
_journal_volume 44
_journal_year 2005
_chemical_formula_sum 'C51 H54 Cl6 Mn3 N12 O7 P2 S2'
_chemical_formula_weight 1450.64
_chemical_name_systematic
; 
 ? 
;
_space_group_IT_number 15
_symmetry_cell_setting monoclinic
_symmetry_space_group_name_Hall '-C 2yc'
_symmetry_space_group_name_H-M 'C 1 2/c 1'
_atom_sites_solution_hydrogens geom
_atom_sites_solution_primary direct
_atom_sites_solution_secondary difmap
_audit_creation_method SHELXL-97
_cell_angle_alpha 90.00
_cell_angle_beta 113.1320(10)
_cell_angle_gamma 90.00
_cell_formula_units_Z 4
_cell_length_a 21.0597(10)
_cell_length_b 14.8212(7)
_cell_length_c 21.1365(10)
_cell_measurement_temperature 150(2)
_cell_volume 6066.9(5)
_computing_structure_refinement 'SHELXL-97 (Sheldrick, 1997)'
_computing_structure_solution 'SHELXS-97 (Sheldrick, 1990)'
_diffrn_ambient_temperature 150(2)
_diffrn_measured_fraction_theta_full 0.999
_diffrn_measured_fraction_theta_max 0.999
_diffrn_measurement_device_type 'Bruker AXS Smart Apex'
_diffrn_radiation_monochromator graphite
_diffrn_radiation_source 'fine-focus sealed tube'
_diffrn_radiation_type MoK\a
_diffrn_radiation_wavelength 0.71073
_diffrn_reflns_av_R_equivalents 0.0183
_diffrn_reflns_av_sigmaI/netI 0.0227
_diffrn_reflns_limit_h_max 25
_diffrn_reflns_limit_h_min -24
_diffrn_reflns_limit_k_max 9
_diffrn_reflns_limit_k_min -17
_diffrn_reflns_limit_l_max 25
_diffrn_reflns_limit_l_min -24
_diffrn_reflns_number 15664
_diffrn_reflns_theta_full 25.03
_diffrn_reflns_theta_max 25.03
_diffrn_reflns_theta_min 1.73
_exptl_absorpt_coefficient_mu 1.061
_exptl_absorpt_correction_type multi-scan
_exptl_absorpt_process_details '(SADABS,Sheldrick 2001)'
_exptl_crystal_colour orange
_exptl_crystal_density_diffrn 1.588
_exptl_crystal_density_method 'not measured'
_exptl_crystal_description prism
_exptl_crystal_F_000 2956
_exptl_crystal_size_max 0.5
_exptl_crystal_size_mid 0.4
_exptl_crystal_size_min 0.3
_refine_diff_density_max 2.127
_refine_diff_density_min -1.542
_refine_diff_density_rms 0.106
_refine_ls_extinction_method none
_refine_ls_goodness_of_fit_ref 1.033
_refine_ls_hydrogen_treatment mixed
_refine_ls_matrix_type full
_refine_ls_number_parameters 388
_refine_ls_number_reflns 5368
_refine_ls_number_restraints 34
_refine_ls_restrained_S_all 1.171
_refine_ls_R_factor_all 0.0637
_refine_ls_R_factor_gt 0.0596
_refine_ls_shift/su_max 0.000
_refine_ls_shift/su_mean 0.000
_refine_ls_structure_factor_coef Fsqd
_refine_ls_weighting_details 'calc w=1/[\s^2^(Fo^2^)+(0.0891P)^2^+44.2734P] where P=(Fo^2^+2Fc^2^)/3'
_refine_ls_weighting_scheme calc
_refine_ls_wR_factor_gt 0.1642
_refine_ls_wR_factor_ref 0.1680
_reflns_number_gt 4894
_reflns_number_total 5368
_reflns_threshold_expression >2sigma(I)
_cod_data_source_file ic050395tsi20050317_021311_2.cif
_cod_data_source_block compound3
_cod_database_code 4309125

loop_
_symmetry_equiv_pos_as_xyz
'x, y, z'
'-x, y, -z+1/2'
'x+1/2, y+1/2, z'
'-x+1/2, y+1/2, -z+1/2'
'-x, -y, -z'
'x, -y, z-1/2'
'-x+1/2, -y+1/2, -z'
'x+1/2, -y+1/2, z-1/2'

loop_
_atom_site_label
_atom_site_type_symbol
_atom_site_fract_x
_atom_site_fract_y
_atom_site_fract_z
_atom_site_U_iso_or_equiv
_atom_site_adp_type
_atom_site_occupancy
_atom_site_symmetry_multiplicity
_atom_site_calc_flag
_atom_site_refinement_flags
_atom_site_disorder_assembly
_atom_site_disorder_group
S1 S 0.03859(7) 0.36223(9) 0.62712(6) 0.0379(3) Uani 1 1 d . . .
P1 P 0.04516(6) 0.29804(8) 0.55059(6) 0.0263(3) Uani 1 1 d . . .
N1 N 0.0030(2) 0.1994(3) 0.5367(2) 0.0290(8) Uani 1 1 d . . .
C100 C -0.0045(3) 0.1470(4) 0.5916(3) 0.0394(12) Uani 1 1 d . . .
H10A H 0.0094 0.0844 0.5892 0.059 Uiso 1 1 calc R . .
H10B H -0.0528 0.1484 0.5865 0.059 Uiso 1 1 calc R . .
H10C H 0.0248 0.1730 0.6362 0.059 Uiso 1 1 calc R . .
N2 N -0.0222(2) 0.1664(3) 0.46904(19) 0.0265(8) Uani 1 1 d . . .
C1 C -0.0644(2) 0.0990(3) 0.4546(2) 0.0297(10) Uani 1 1 d . . .
H1 H -0.0717 0.0709 0.4916 0.036 Uiso 1 1 calc R . .
C2 C -0.1015(2) 0.0629(3) 0.3857(2) 0.0298(10) Uani 1 1 d . . .
C3 C -0.1527(3) -0.0007(4) 0.3806(3) 0.0410(12) Uani 1 1 d . . .
H3 H -0.1572 -0.0200 0.4215 0.049 Uiso 1 1 calc R . .
C4 C -0.1967(3) -0.0360(5) 0.3186(3) 0.0544(16) Uani 1 1 d . . .
H4 H -0.2301 -0.0802 0.3166 0.065 Uiso 1 1 calc R . .
C5 C -0.1905(3) -0.0049(5) 0.2584(3) 0.0567(17) Uani 1 1 d . . .
H5 H -0.2214 -0.0267 0.2149 0.068 Uiso 1 1 calc R . .
C6 C 0.1415(3) 0.0556(4) 0.2385(3) 0.0417(12) Uani 1 1 d . . .
H6 H 0.1391 0.0757 0.2802 0.050 Uiso 1 1 calc R . .
C7 C 0.0935(2) 0.0903(3) 0.1753(2) 0.0276(10) Uani 1 1 d . . .
O1 O 0.04359(15) 0.1459(2) 0.17405(15) 0.0270(7) Uani 1 1 d . . .
N3 N 0.1266(2) 0.2766(3) 0.5601(2) 0.0299(9) Uani 1 1 d . . .
C300 C 0.1873(3) 0.3143(4) 0.6155(3) 0.0380(12) Uani 1 1 d . . .
H30A H 0.2093 0.2674 0.6499 0.057 Uiso 1 1 calc R . .
H30B H 0.1731 0.3644 0.6372 0.057 Uiso 1 1 calc R . .
H30C H 0.2201 0.3362 0.5966 0.057 Uiso 1 1 calc R . .
N4 N 0.13303(19) 0.2074(2) 0.51783(19) 0.0252(8) Uani 1 1 d . . .
C8 C 0.1939(2) 0.1761(3) 0.5307(2) 0.0267(9) Uani 1 1 d . . .
H8 H 0.2315 0.2042 0.5665 0.032 Uiso 1 1 calc R . .
C9 C 0.2101(2) 0.1014(3) 0.4950(2) 0.0274(9) Uani 1 1 d . . .
C10 C 0.2806(3) 0.0773(4) 0.5206(3) 0.0413(13) Uani 1 1 d . . .
H10 H 0.3129 0.1118 0.5569 0.050 Uiso 1 1 calc R . .
C11 C 0.3039(3) 0.0055(4) 0.4948(3) 0.0519(16) Uani 1 1 d . . .
H11 H 0.3516 -0.0097 0.5130 0.062 Uiso 1 1 calc R . .
C12 C 0.2565(3) -0.0450(4) 0.4411(3) 0.0394(12) Uani 1 1 d . . .
H12 H 0.2719 -0.0944 0.4223 0.047 Uiso 1 1 calc R . .
C13 C 0.1875(3) -0.0231(3) 0.4156(2) 0.0313(10) Uani 1 1 d . . .
H13 H 0.1561 -0.0583 0.3791 0.038 Uiso 1 1 calc R . .
C14 C 0.1616(2) 0.0490(3) 0.4411(2) 0.0255(9) Uani 1 1 d . . .
O2 O 0.09482(16) 0.0650(2) 0.41547(17) 0.0308(7) Uani 1 1 d . . .
N5 N 0.0111(2) 0.3563(3) 0.47701(19) 0.0275(8) Uani 1 1 d . . .
C500 C -0.0632(3) 0.3769(4) 0.4503(3) 0.0396(12) Uani 1 1 d . . .
H50A H -0.0718 0.4350 0.4263 0.059 Uiso 1 1 calc R . .
H50B H -0.0782 0.3800 0.4887 0.059 Uiso 1 1 calc R . .
H50C H -0.0890 0.3294 0.4183 0.059 Uiso 1 1 calc R . .
N6 N 0.03569(19) 0.3328(2) 0.42438(18) 0.0245(8) Uani 1 1 d . . .
C15 C 0.0405(2) 0.4005(3) 0.3891(2) 0.0262(9) Uani 1 1 d . . .
H15 H 0.0253 0.4573 0.3987 0.031 Uiso 1 1 calc R . .
C16 C 0.0674(2) 0.3975(3) 0.3357(2) 0.0278(10) Uani 1 1 d . . .
C17 C 0.0809(2) 0.4829(3) 0.3129(3) 0.0342(11) Uani 1 1 d . . .
H17 H 0.0685 0.5363 0.3302 0.041 Uiso 1 1 calc R . .
C18 C 0.1114(3) 0.4895(4) 0.2667(3) 0.0404(12) Uani 1 1 d . . .
H18 H 0.1211 0.5469 0.2526 0.049 Uiso 1 1 calc R . .
C19 C 0.1280(3) 0.4112(4) 0.2408(3) 0.0400(13) Uani 1 1 d . . .
H19 H 0.1486 0.4154 0.2082 0.048 Uiso 1 1 calc R . .
C20 C 0.1153(3) 0.3269(4) 0.2614(3) 0.0356(11) Uani 1 1 d . . .
H20 H 0.1277 0.2743 0.2432 0.043 Uiso 1 1 calc R . .
C21 C 0.0841(2) 0.3182(3) 0.3087(2) 0.0286(10) Uani 1 1 d . . .
O3 O 0.07015(16) 0.2361(2) 0.32609(16) 0.0294(7) Uani 1 1 d . A .
Mn1 Mn 0.04646(3) 0.18752(4) 0.41034(3) 0.0223(2) Uani 1 1 d . . .
Mn2 Mn 0.0000 0.15308(6) 0.2500 0.0249(3) Uani 1 2 d S . .
O4 O -0.0252(4) 0.0167(4) 0.2140(3) 0.0325(15) Uani 0.50 1 d PD A -1
H400 H -0.042(6) 0.011(9) 0.1686(14) 0.049 Uiso 0.50 1 d PD B -1
C40 C 0.0184(8) -0.0678(6) 0.2511(11) 0.047(5) Uani 0.50 1 d P A -1
H40A H -0.0029 -0.1224 0.2254 0.071 Uiso 0.50 1 calc PR A -1
H40B H 0.0198 -0.0719 0.2979 0.071 Uiso 0.50 1 calc PR A -1
H40C H 0.0655 -0.0618 0.2531 0.071 Uiso 0.50 1 calc PR A -1
C42 C 0.7762(3) 0.3189(5) 0.6340(4) 0.075(2) Uani 1 1 d D . .
H42 H 0.7765 0.3859 0.6397 0.090 Uiso 1 1 calc R C 1
Cl1 Cl 0.70670(19) 0.2941(2) 0.55125(15) 0.0470(9) Uiso 0.600(10) 1 d PDU D 1
Cl2 Cl 0.85473(16) 0.2909(2) 0.6227(2) 0.0606(11) Uiso 0.600(10) 1 d PDU D 1
Cl3 Cl 0.7674(4) 0.2773(5) 0.6984(3) 0.1127(19) Uiso 0.600(10) 1 d PDU D 1
Cl1' Cl 0.7236(5) 0.3134(6) 0.5577(4) 0.089(2) Uiso 0.400(10) 1 d PDU D 2
Cl2' Cl 0.8589(3) 0.2800(4) 0.6550(5) 0.0782(19) Uiso 0.400(10) 1 d PDU D 2
Cl3' Cl 0.7418(4) 0.2471(5) 0.6890(3) 0.080(2) Uiso 0.400(10) 1 d PDU D 2

loop_
_atom_site_aniso_label
_atom_site_aniso_U_11
_atom_site_aniso_U_22
_atom_site_aniso_U_33
_atom_site_aniso_U_23
_atom_site_aniso_U_13
_atom_site_aniso_U_12
S1 0.0503(8) 0.0386(7) 0.0279(6) -0.0067(5) 0.0185(6) 0.0092(6)
P1 0.0324(6) 0.0254(6) 0.0224(6) -0.0015(4) 0.0121(5) 0.0048(5)
N1 0.037(2) 0.030(2) 0.0230(19) -0.0004(16) 0.0156(17) 0.0016(17)
C100 0.053(3) 0.038(3) 0.030(3) 0.006(2) 0.020(2) 0.001(2)
N2 0.030(2) 0.0260(19) 0.0267(19) 0.0001(15) 0.0149(16) 0.0029(16)
C1 0.034(2) 0.029(2) 0.031(2) 0.0031(19) 0.019(2) 0.000(2)
C2 0.032(2) 0.026(2) 0.035(3) -0.0017(19) 0.018(2) -0.0024(19)
C3 0.046(3) 0.041(3) 0.042(3) -0.001(2) 0.024(2) -0.012(2)
C4 0.055(4) 0.059(4) 0.050(3) -0.008(3) 0.022(3) -0.030(3)
C5 0.057(4) 0.070(4) 0.039(3) -0.016(3) 0.014(3) -0.030(3)
C6 0.045(3) 0.052(3) 0.029(3) 0.004(2) 0.016(2) 0.011(3)
C7 0.028(2) 0.027(2) 0.030(2) 0.0016(19) 0.0140(19) -0.0001(18)
O1 0.0257(16) 0.0337(17) 0.0230(15) -0.0027(13) 0.0111(13) 0.0028(13)
N3 0.030(2) 0.031(2) 0.0260(19) -0.0068(16) 0.0083(16) 0.0041(16)
C300 0.037(3) 0.043(3) 0.029(3) -0.013(2) 0.008(2) -0.003(2)
N4 0.030(2) 0.0229(18) 0.0220(18) -0.0017(15) 0.0091(15) 0.0032(15)
C8 0.027(2) 0.028(2) 0.023(2) -0.0005(18) 0.0073(18) 0.0011(18)
C9 0.027(2) 0.030(2) 0.026(2) 0.0016(18) 0.0111(18) 0.0052(18)
C10 0.029(2) 0.051(3) 0.037(3) -0.011(2) 0.005(2) 0.007(2)
C11 0.027(3) 0.057(4) 0.060(4) -0.014(3) 0.004(2) 0.015(3)
C12 0.040(3) 0.036(3) 0.039(3) -0.004(2) 0.012(2) 0.014(2)
C13 0.037(3) 0.025(2) 0.028(2) -0.0009(19) 0.009(2) 0.0015(19)
C14 0.024(2) 0.026(2) 0.027(2) 0.0062(18) 0.0108(18) 0.0038(17)
O2 0.0249(16) 0.0272(17) 0.0371(18) -0.0047(14) 0.0085(14) 0.0020(13)
N5 0.031(2) 0.0272(19) 0.0267(19) 0.0006(16) 0.0140(16) 0.0062(16)
C500 0.035(3) 0.051(3) 0.036(3) 0.007(2) 0.016(2) 0.016(2)
N6 0.0275(19) 0.0247(19) 0.0227(18) 0.0000(15) 0.0115(16) 0.0026(15)
C15 0.023(2) 0.024(2) 0.027(2) -0.0011(18) 0.0052(18) 0.0014(17)
C16 0.022(2) 0.033(2) 0.023(2) 0.0054(18) 0.0036(17) -0.0029(18)
C17 0.031(2) 0.032(3) 0.034(3) 0.006(2) 0.006(2) -0.004(2)
C18 0.038(3) 0.044(3) 0.033(3) 0.009(2) 0.008(2) -0.014(2)
C19 0.039(3) 0.056(3) 0.025(2) 0.000(2) 0.011(2) -0.019(2)
C20 0.034(3) 0.045(3) 0.028(2) -0.007(2) 0.013(2) -0.011(2)
C21 0.024(2) 0.037(3) 0.022(2) -0.0004(19) 0.0055(18) -0.0093(19)
O3 0.0326(17) 0.0290(17) 0.0297(17) -0.0038(13) 0.0156(14) -0.0066(13)
Mn1 0.0243(4) 0.0226(4) 0.0212(4) -0.0002(2) 0.0102(3) 0.0009(2)
Mn2 0.0268(5) 0.0263(5) 0.0229(5) 0.000 0.0113(4) 0.000
O4 0.042(4) 0.027(3) 0.024(3) 0.001(3) 0.009(3) -0.005(3)
C40 0.093(16) 0.027(4) 0.028(4) -0.006(5) 0.030(11) -0.010(5)
C42 0.067(5) 0.050(4) 0.111(7) -0.024(4) 0.038(5) -0.007(3)

loop_
_atom_type_symbol
_atom_type_description
_atom_type_scat_dispersion_real
_atom_type_scat_dispersion_imag
_atom_type_scat_source
C C 0.0033 0.0016 'International Tables Vol C Tables 4.2.6.8 and 6.1.1.4'
H H 0.0000 0.0000 'International Tables Vol C Tables 4.2.6.8 and 6.1.1.4'
N N 0.0061 0.0033 'International Tables Vol C Tables 4.2.6.8 and 6.1.1.4'
O O 0.0106 0.0060 'International Tables Vol C Tables 4.2.6.8 and 6.1.1.4'
P P 0.1023 0.0942 'International Tables Vol C Tables 4.2.6.8 and 6.1.1.4'
S S 0.1246 0.1234 'International Tables Vol C Tables 4.2.6.8 and 6.1.1.4'
Mn Mn 0.3368 0.7283 'International Tables Vol C Tables 4.2.6.8 and 6.1.1.4'
Cl Cl 0.1484 0.1585 'International Tables Vol C Tables 4.2.6.8 and 6.1.1.4'

loop_
_geom_angle_atom_site_label_1
_geom_angle_atom_site_label_2
_geom_angle_atom_site_label_3
_geom_angle
_geom_angle_site_symmetry_1
_geom_angle_site_symmetry_3
_geom_angle_publ_flag
N5 P1 N1 106.4(2) . . ?
N5 P1 N3 104.7(2) . . ?
N1 P1 N3 107.6(2) . . ?
N5 P1 S1 112.26(15) . . ?
N1 P1 S1 111.73(15) . . ?
N3 P1 S1 113.61(15) . . ?
N2 N1 C100 120.8(4) . . ?
N2 N1 P1 116.4(3) . . ?
C100 N1 P1 122.7(3) . . ?
C1 N2 N1 117.4(4) . . ?
C1 N2 Mn1 120.3(3) . . ?
N1 N2 Mn1 116.3(3) . . ?
N2 C1 C2 124.7(4) . . ?
C3 C2 C7 118.9(4) . 2 ?
C3 C2 C1 114.6(4) . . ?
C7 C2 C1 126.3(4) 2 . ?
C4 C3 C2 122.5(5) . . ?
C3 C4 C5 118.0(5) . . ?
C6 C5 C4 120.9(5) 2 . ?
C5 C6 C7 122.4(5) 2 . ?
O1 C7 C6 120.6(4) . . ?
O1 C7 C2 122.3(4) . 2 ?
C6 C7 C2 117.1(4) . 2 ?
C7 O1 Mn1 129.5(3) . 2 ?
C7 O1 Mn2 125.8(3) . . ?
Mn1 O1 Mn2 96.37(12) 2 . ?
N4 N3 C300 121.2(4) . . ?
N4 N3 P1 114.4(3) . . ?
C300 N3 P1 123.6(3) . . ?
C8 N4 N3 117.9(4) . . ?
C8 N4 Mn1 119.8(3) . . ?
N3 N4 Mn1 119.0(3) . . ?
N4 C8 C9 125.6(4) . . ?
C10 C9 C14 119.0(4) . . ?
C10 C9 C8 114.8(4) . . ?
C14 C9 C8 126.1(4) . . ?
C11 C10 C9 122.0(5) . . ?
C10 C11 C12 119.0(5) . . ?
C13 C12 C11 120.1(5) . . ?
C12 C13 C14 122.6(5) . . ?
O2 C14 C13 119.6(4) . . ?
O2 C14 C9 123.1(4) . . ?
C13 C14 C9 117.3(4) . . ?
C14 O2 Mn1 127.3(3) . . ?
N6 N5 C500 113.9(4) . . ?
N6 N5 P1 116.0(3) . . ?
C500 N5 P1 117.8(3) . . ?
C15 N6 N5 113.3(4) . . ?
C15 N6 Mn1 130.9(3) . . ?
N5 N6 Mn1 115.3(3) . . ?
N6 C15 C16 125.1(4) . . ?
C21 C16 C17 119.3(4) . . ?
C21 C16 C15 125.2(4) . . ?
C17 C16 C15 115.4(4) . . ?
C18 C17 C16 121.3(5) . . ?
C17 C18 C19 119.0(5) . . ?
C20 C19 C18 121.4(5) . . ?
C19 C20 C21 120.8(5) . . ?
O3 C21 C20 119.7(4) . . ?
O3 C21 C16 122.0(4) . . ?
C20 C21 C16 118.2(4) . . ?
C21 O3 Mn2 119.2(3) . . ?
C21 O3 Mn1 132.8(3) . . ?
Mn2 O3 Mn1 96.64(13) . . ?
O2 Mn1 O1 92.76(13) . 2 ?
O2 Mn1 O3 93.87(13) . . ?
O1 Mn1 O3 79.80(12) 2 . ?
O2 Mn1 N6 158.43(13) . . ?
O1 Mn1 N6 107.02(13) 2 . ?
O3 Mn1 N6 81.60(13) . . ?
O2 Mn1 N2 104.94(14) . . ?
O1 Mn1 N2 82.43(13) 2 . ?
O3 Mn1 N2 154.65(14) . . ?
N6 Mn1 N2 86.52(14) . . ?
O2 Mn1 N4 83.00(13) . . ?
O1 Mn1 N4 164.82(13) 2 . ?
O3 Mn1 N4 114.94(13) . . ?
N6 Mn1 N4 79.93(13) . . ?
N2 Mn1 N4 84.60(14) . . ?
O2 Mn1 Mn2 81.58(10) . . ?
O1 Mn1 Mn2 42.07(8) 2 . ?
O3 Mn1 Mn2 41.06(9) . . ?
N6 Mn1 Mn2 107.25(10) . . ?
N2 Mn1 Mn2 124.48(10) . . ?
N4 Mn1 Mn2 149.81(10) . . ?
O3 Mn2 O3 108.34(19) . 2 ?
O3 Mn2 O1 102.90(12) . . ?
O3 Mn2 O1 80.50(12) 2 . ?
O3 Mn2 O1 80.50(12) . 2 ?
O3 Mn2 O1 102.90(12) 2 2 ?
O1 Mn2 O1 174.31(18) . 2 ?
O3 Mn2 O4 145.3(2) . . ?
O3 Mn2 O4 106.1(2) 2 . ?
O1 Mn2 O4 78.9(2) . . ?
O1 Mn2 O4 95.7(2) 2 . ?
O3 Mn2 O4 106.1(2) . 2 ?
O3 Mn2 O4 145.3(2) 2 2 ?
O1 Mn2 O4 95.7(2) . 2 ?
O1 Mn2 O4 78.9(2) 2 2 ?
O4 Mn2 O4 40.1(3) . 2 ?
O3 Mn2 Mn1 123.47(9) . 2 ?
O3 Mn2 Mn1 42.30(9) 2 2 ?
O1 Mn2 Mn1 41.57(8) . 2 ?
O1 Mn2 Mn1 139.83(8) 2 2 ?
O4 Mn2 Mn1 81.04(17) . 2 ?
O4 Mn2 Mn1 117.23(17) 2 2 ?
O3 Mn2 Mn1 42.30(9) . . ?
O3 Mn2 Mn1 123.47(9) 2 . ?
O1 Mn2 Mn1 139.83(8) . . ?
O1 Mn2 Mn1 41.57(8) 2 . ?
O4 Mn2 Mn1 117.23(17) . . ?
O4 Mn2 Mn1 81.04(17) 2 . ?
Mn1 Mn2 Mn1 161.51(4) 2 . ?
C40 O4 Mn2 124.0(7) . . ?
Cl1' C42 Cl3 126.8(6) . . ?
Cl1' C42 Cl2' 119.1(6) . . ?
Cl3 C42 Cl2' 95.6(5) . . ?
Cl1' C42 Cl2 99.6(5) . . ?
Cl3 C42 Cl2 116.7(5) . . ?
Cl2' C42 Cl2 21.8(2) . . ?
Cl1' C42 Cl1 11.8(4) . . ?
Cl3 C42 Cl1 115.4(5) . . ?
Cl2' C42 Cl1 122.0(5) . . ?
Cl2 C42 Cl1 105.0(4) . . ?
Cl1' C42 Cl3' 108.4(5) . . ?
Cl3 C42 Cl3' 19.0(3) . . ?
Cl2' C42 Cl3' 104.0(5) . . ?
Cl2 C42 Cl3' 122.4(5) . . ?
Cl1 C42 Cl3' 96.8(4) . . ?

loop_
_geom_bond_atom_site_label_1
_geom_bond_atom_site_label_2
_geom_bond_distance
_geom_bond_site_symmetry_2
_geom_bond_publ_flag
S1 P1 1.9279(16) . ?
P1 N5 1.674(4) . ?
P1 N1 1.676(4) . ?
P1 N3 1.677(4) . ?
N1 N2 1.402(5) . ?
N1 C100 1.457(6) . ?
N2 C1 1.291(6) . ?
N2 Mn1 2.267(4) . ?
C1 C2 1.459(7) . ?
C2 C3 1.404(7) . ?
C2 C7 1.422(7) 2 ?
C3 C4 1.377(8) . ?
C4 C5 1.408(9) . ?
C5 C6 1.349(8) 2 ?
C6 C5 1.349(8) 2 ?
C6 C7 1.419(7) . ?
C7 O1 1.328(5) . ?
C7 C2 1.422(7) 2 ?
O1 Mn1 2.122(3) 2 ?
O1 Mn2 2.142(3) . ?
N3 N4 1.400(5) . ?
N3 C300 1.464(6) . ?
N4 C8 1.289(6) . ?
N4 Mn1 2.306(4) . ?
C8 C9 1.453(6) . ?
C9 C10 1.413(7) . ?
C9 C14 1.424(7) . ?
C10 C11 1.373(8) . ?
C11 C12 1.397(8) . ?
C12 C13 1.375(7) . ?
C13 C14 1.401(7) . ?
C14 O2 1.315(5) . ?
O2 Mn1 2.063(3) . ?
N5 N6 1.442(5) . ?
N5 C500 1.471(6) . ?
N6 C15 1.277(6) . ?
N6 Mn1 2.198(4) . ?
C15 C16 1.449(6) . ?
C16 C21 1.411(7) . ?
C16 C17 1.422(7) . ?
C17 C18 1.367(8) . ?
C18 C19 1.387(8) . ?
C19 C20 1.383(8) . ?
C20 C21 1.401(7) . ?
C21 O3 1.337(6) . ?
O3 Mn2 2.101(3) . ?
O3 Mn1 2.153(3) . ?
Mn1 O1 2.122(3) 2 ?
Mn1 Mn2 3.1777(7) . ?
Mn2 O3 2.101(3) 2 ?
Mn2 O1 2.142(3) 2 ?
Mn2 O4 2.151(7) . ?
Mn2 O4 2.151(7) 2 ?
Mn2 Mn1 3.1777(7) 2 ?
O4 C40 1.568(16) . ?
C42 Cl1' 1.558(9) . ?
C42 Cl3 1.571(8) . ?
C42 Cl2' 1.719(8) . ?
C42 Cl2 1.810(7) . ?
C42 Cl1 1.823(7) . ?
C42 Cl3' 1.916(9) . ?

loop_
_geom_hbond_atom_site_label_D
_geom_hbond_atom_site_label_H
_geom_hbond_atom_site_label_A
_geom_hbond_distance_DH
_geom_hbond_distance_HA
_geom_hbond_distance_DA
_geom_hbond_angle_DHA
_geom_hbond_site_symmetry_A
O4 H400 O2 0.89(2) 1.87(8) 2.646(7) 145(12) 2

loop_
_geom_torsion_atom_site_label_1
_geom_torsion_atom_site_label_2
_geom_torsion_atom_site_label_3
_geom_torsion_atom_site_label_4
_geom_torsion
_geom_torsion_site_symmetry_1
_geom_torsion_site_symmetry_2
_geom_torsion_site_symmetry_3
_geom_torsion_site_symmetry_4
_geom_torsion_publ_flag
N5 P1 N1 N2 29.8(4) . . . . ?
N3 P1 N1 N2 -82.0(3) . . . . ?
S1 P1 N1 N2 152.7(3) . . . . ?
N5 P1 N1 C100 -153.4(4) . . . . ?
N3 P1 N1 C100 94.8(4) . . . . ?
S1 P1 N1 C100 -30.6(4) . . . . ?
C100 N1 N2 C1 14.4(6) . . . . ?
P1 N1 N2 C1 -168.8(3) . . . . ?
C100 N1 N2 Mn1 -138.4(4) . . . . ?
P1 N1 N2 Mn1 38.4(4) . . . . ?
N1 N2 C1 C2 172.7(4) . . . . ?
Mn1 N2 C1 C2 -35.7(6) . . . . ?
N2 C1 C2 C3 -170.2(5) . . . . ?
N2 C1 C2 C7 5.5(8) . . . 2 ?
C7 C2 C3 C4 -1.6(8) 2 . . . ?
C1 C2 C3 C4 174.4(6) . . . . ?
C2 C3 C4 C5 -1.7(10) . . . . ?
C3 C4 C5 C6 2.2(11) . . . 2 ?
C5 C6 C7 O1 176.3(6) 2 . . . ?
C5 C6 C7 C2 -3.8(8) 2 . . 2 ?
C6 C7 O1 Mn1 -166.2(4) . . . 2 ?
C2 C7 O1 Mn1 14.0(6) 2 . . 2 ?
C6 C7 O1 Mn2 -25.7(6) . . . . ?
C2 C7 O1 Mn2 154.5(3) 2 . . . ?
N5 P1 N3 N4 -76.5(3) . . . . ?
N1 P1 N3 N4 36.4(4) . . . . ?
S1 P1 N3 N4 160.7(3) . . . . ?
N5 P1 N3 C300 114.0(4) . . . . ?
N1 P1 N3 C300 -133.0(4) . . . . ?
S1 P1 N3 C300 -8.8(5) . . . . ?
C300 N3 N4 C8 2.0(6) . . . . ?
P1 N3 N4 C8 -167.7(3) . . . . ?
C300 N3 N4 Mn1 -157.4(4) . . . . ?
P1 N3 N4 Mn1 32.9(4) . . . . ?
N3 N4 C8 C9 176.4(4) . . . . ?
Mn1 N4 C8 C9 -24.4(6) . . . . ?
N4 C8 C9 C10 -177.4(5) . . . . ?
N4 C8 C9 C14 -1.5(8) . . . . ?
C14 C9 C10 C11 0.6(8) . . . . ?
C8 C9 C10 C11 176.9(6) . . . . ?
C9 C10 C11 C12 0.4(10) . . . . ?
C10 C11 C12 C13 -0.8(10) . . . . ?
C11 C12 C13 C14 0.1(8) . . . . ?
C12 C13 C14 O2 -178.5(5) . . . . ?
C12 C13 C14 C9 1.0(7) . . . . ?
C10 C9 C14 O2 178.1(5) . . . . ?
C8 C9 C14 O2 2.3(7) . . . . ?
C10 C9 C14 C13 -1.3(7) . . . . ?
C8 C9 C14 C13 -177.1(4) . . . . ?
C13 C14 O2 Mn1 -151.9(3) . . . . ?
C9 C14 O2 Mn1 28.6(6) . . . . ?
N1 P1 N5 N6 -80.4(3) . . . . ?
N3 P1 N5 N6 33.4(4) . . . . ?
S1 P1 N5 N6 157.1(3) . . . . ?
N1 P1 N5 C500 59.6(4) . . . . ?
N3 P1 N5 C500 173.4(4) . . . . ?
S1 P1 N5 C500 -62.9(4) . . . . ?
C500 N5 N6 C15 74.1(5) . . . . ?
P1 N5 N6 C15 -144.3(3) . . . . ?
C500 N5 N6 Mn1 -98.9(4) . . . . ?
P1 N5 N6 Mn1 42.6(4) . . . . ?
N5 N6 C15 C16 176.3(4) . . . . ?
Mn1 N6 C15 C16 -12.0(7) . . . . ?
N6 C15 C16 C21 8.4(7) . . . . ?
N6 C15 C16 C17 -167.8(4) . . . . ?
C21 C16 C17 C18 -1.6(7) . . . . ?
C15 C16 C17 C18 174.8(4) . . . . ?
C16 C17 C18 C19 1.3(7) . . . . ?
C17 C18 C19 C20 -0.9(8) . . . . ?
C18 C19 C20 C21 0.8(8) . . . . ?
C19 C20 C21 O3 177.7(4) . . . . ?
C19 C20 C21 C16 -1.1(7) . . . . ?
C17 C16 C21 O3 -177.3(4) . . . . ?
C15 C16 C21 O3 6.6(7) . . . . ?
C17 C16 C21 C20 1.5(6) . . . . ?
C15 C16 C21 C20 -174.5(4) . . . . ?
C20 C21 O3 Mn2 -62.7(5) . . . . ?
C16 C21 O3 Mn2 116.2(4) . . . . ?
C20 C21 O3 Mn1 163.2(3) . . . . ?
C16 C21 O3 Mn1 -18.0(6) . . . . ?
C14 O2 Mn1 O1 155.6(4) . . . 2 ?
C14 O2 Mn1 O3 75.6(4) . . . . ?
C14 O2 Mn1 N6 -1.2(6) . . . . ?
C14 O2 Mn1 N2 -121.5(4) . . . . ?
C14 O2 Mn1 N4 -39.1(4) . . . . ?
C14 O2 Mn1 Mn2 114.9(4) . . . . ?
C21 O3 Mn1 O2 -146.7(4) . . . . ?
Mn2 O3 Mn1 O2 72.46(14) . . . . ?
C21 O3 Mn1 O1 121.2(4) . . . 2 ?
Mn2 O3 Mn1 O1 -19.64(13) . . . 2 ?
C21 O3 Mn1 N6 12.1(4) . . . . ?
Mn2 O3 Mn1 N6 -128.75(15) . . . . ?
C21 O3 Mn1 N2 75.1(5) . . . . ?
Mn2 O3 Mn1 N2 -65.8(3) . . . . ?
C21 O3 Mn1 N4 -62.6(4) . . . . ?
Mn2 O3 Mn1 N4 156.54(12) . . . . ?
C21 O3 Mn1 Mn2 140.9(4) . . . . ?
C15 N6 Mn1 O2 82.2(6) . . . . ?
N5 N6 Mn1 O2 -106.3(4) . . . . ?
C15 N6 Mn1 O1 -73.6(4) . . . 2 ?
N5 N6 Mn1 O1 98.0(3) . . . 2 ?
C15 N6 Mn1 O3 3.0(4) . . . . ?
N5 N6 Mn1 O3 174.5(3) . . . . ?
C15 N6 Mn1 N2 -154.6(4) . . . . ?
N5 N6 Mn1 N2 17.0(3) . . . . ?
C15 N6 Mn1 N4 120.3(4) . . . . ?
N5 N6 Mn1 N4 -68.1(3) . . . . ?
C15 N6 Mn1 Mn2 -29.5(4) . . . . ?
N5 N6 Mn1 Mn2 142.1(2) . . . . ?
C1 N2 Mn1 O2 -51.5(4) . . . . ?
N1 N2 Mn1 O2 100.5(3) . . . . ?
C1 N2 Mn1 O1 39.4(4) . . . 2 ?
N1 N2 Mn1 O1 -168.7(3) . . . 2 ?
C1 N2 Mn1 O3 85.1(5) . . . . ?
N1 N2 Mn1 O3 -123.0(3) . . . . ?
C1 N2 Mn1 N6 147.1(4) . . . . ?
N1 N2 Mn1 N6 -61.0(3) . . . . ?
C1 N2 Mn1 N4 -132.7(4) . . . . ?
N1 N2 Mn1 N4 19.2(3) . . . . ?
C1 N2 Mn1 Mn2 38.5(4) . . . . ?
N1 N2 Mn1 Mn2 -169.6(2) . . . . ?
C8 N4 Mn1 O2 35.9(4) . . . . ?
N3 N4 Mn1 O2 -165.1(3) . . . . ?
C8 N4 Mn1 O1 110.4(5) . . . 2 ?
N3 N4 Mn1 O1 -90.7(6) . . . 2 ?
C8 N4 Mn1 O3 -55.1(4) . . . . ?
N3 N4 Mn1 O3 103.8(3) . . . . ?
C8 N4 Mn1 N6 -130.9(4) . . . . ?
N3 N4 Mn1 N6 28.1(3) . . . . ?
C8 N4 Mn1 N2 141.7(4) . . . . ?
N3 N4 Mn1 N2 -59.3(3) . . . . ?
C8 N4 Mn1 Mn2 -23.8(5) . . . . ?
N3 N4 Mn1 Mn2 135.2(3) . . . . ?
C21 O3 Mn2 O3 -28.0(3) . . . 2 ?
Mn1 O3 Mn2 O3 119.94(14) . . . 2 ?
C21 O3 Mn2 O1 56.1(3) . . . . ?
Mn1 O3 Mn2 O1 -155.94(12) . . . . ?
C21 O3 Mn2 O1 -128.6(3) . . . 2 ?
Mn1 O3 Mn2 O1 19.40(12) . . . 2 ?
C21 O3 Mn2 O4 145.2(4) . . . . ?
Mn1 O3 Mn2 O4 -66.9(4) . . . . ?
C21 O3 Mn2 O4 156.0(4) . . . 2 ?
Mn1 O3 Mn2 O4 -56.0(2) . . . 2 ?
C21 O3 Mn2 Mn1 16.3(4) . . . 2 ?
Mn1 O3 Mn2 Mn1 164.30(5) . . . 2 ?
C21 O3 Mn2 Mn1 -148.0(4) . . . . ?
C7 O1 Mn2 O3 83.1(4) . . . . ?
Mn1 O1 Mn2 O3 -126.49(13) 2 . . . ?
C7 O1 Mn2 O3 -170.1(4) . . . 2 ?
Mn1 O1 Mn2 O3 -19.69(13) 2 . . 2 ?
C7 O1 Mn2 O1 -43.0(3) . . . 2 ?
Mn1 O1 Mn2 O1 107.36(10) 2 . . 2 ?
C7 O1 Mn2 O4 -61.4(4) . . . . ?
Mn1 O1 Mn2 O4 89.0(2) 2 . . . ?
C7 O1 Mn2 O4 -24.9(4) . . . 2 ?
Mn1 O1 Mn2 O4 125.5(2) 2 . . 2 ?
C7 O1 Mn2 Mn1 -150.4(4) . . . 2 ?
C7 O1 Mn2 Mn1 57.9(4) . . . . ?
Mn1 O1 Mn2 Mn1 -151.65(8) 2 . . . ?
O2 Mn1 Mn2 O3 -105.90(16) . . . . ?
O1 Mn1 Mn2 O3 150.41(19) 2 . . . ?
N6 Mn1 Mn2 O3 53.89(17) . . . . ?
N2 Mn1 Mn2 O3 151.71(18) . . . . ?
N4 Mn1 Mn2 O3 -45.9(2) . . . . ?
O2 Mn1 Mn2 O3 173.67(14) . . . 2 ?
O1 Mn1 Mn2 O3 69.98(17) 2 . . 2 ?
O3 Mn1 Mn2 O3 -80.4(2) . . . 2 ?
N6 Mn1 Mn2 O3 -26.54(15) . . . 2 ?
N2 Mn1 Mn2 O3 71.29(16) . . . 2 ?
N4 Mn1 Mn2 O3 -126.3(2) . . . 2 ?
O2 Mn1 Mn2 O1 -67.88(17) . . . . ?
O1 Mn1 Mn2 O1 -171.6(3) 2 . . . ?
O3 Mn1 Mn2 O1 38.0(2) . . . . ?
N6 Mn1 Mn2 O1 91.91(18) . . . . ?
N2 Mn1 Mn2 O1 -170.26(18) . . . . ?
N4 Mn1 Mn2 O1 -7.9(3) . . . . ?
O2 Mn1 Mn2 O1 103.69(16) . . . 2 ?
O3 Mn1 Mn2 O1 -150.41(19) . . . 2 ?
N6 Mn1 Mn2 O1 -96.52(17) . . . 2 ?
N2 Mn1 Mn2 O1 1.31(18) . . . 2 ?
N4 Mn1 Mn2 O1 163.7(2) . . . 2 ?
O2 Mn1 Mn2 O4 38.0(2) . . . . ?
O1 Mn1 Mn2 O4 -65.7(3) 2 . . . ?
O3 Mn1 Mn2 O4 143.9(3) . . . . ?
N6 Mn1 Mn2 O4 -162.2(2) . . . . ?
N2 Mn1 Mn2 O4 -64.4(2) . . . . ?
N4 Mn1 Mn2 O4 98.1(3) . . . . ?
O2 Mn1 Mn2 O4 20.3(2) . . . 2 ?
O1 Mn1 Mn2 O4 -83.3(2) 2 . . 2 ?
O3 Mn1 Mn2 O4 126.2(2) . . . 2 ?
N6 Mn1 Mn2 O4 -179.9(2) . . . 2 ?
N2 Mn1 Mn2 O4 -82.0(2) . . . 2 ?
N4 Mn1 Mn2 O4 80.4(3) . . . 2 ?
O2 Mn1 Mn2 Mn1 -151.28(9) . . . 2 ?
O1 Mn1 Mn2 Mn1 105.03(13) 2 . . 2 ?
O3 Mn1 Mn2 Mn1 -45.38(14) . . . 2 ?
N6 Mn1 Mn2 Mn1 8.51(10) . . . 2 ?
N2 Mn1 Mn2 Mn1 106.33(12) . . . 2 ?
N4 Mn1 Mn2 Mn1 -91.25(19) . . . 2 ?
O3 Mn2 O4 C40 0.6(9) . . . . ?
O3 Mn2 O4 C40 173.9(7) 2 . . . ?
O1 Mn2 O4 C40 97.3(7) . . . . ?
O1 Mn2 O4 C40 -80.9(7) 2 . . . ?
O4 Mn2 O4 C40 -15.7(6) 2 . . . ?
Mn1 Mn2 O4 C40 139.5(7) 2 . . . ?
Mn1 Mn2 O4 C40 -43.5(8) . . . . ?
